data_4128183
loop_
_publ_author_name
'Su, Lebin'
'Ren, Tianbing'
'Dong, Jianyu'
'Liu, Lixin'
'Xie, Shimin'
'Yuan, Lin'
'Zhou, Yongbo'
'Yin, Shuang-Feng'

_publ_section_title
;
 Cu(I)-Catalyzed 6- endo-dig Cyclization of Terminal Alkynes, 2-Bromoaryl
 Ketones, and Amides toward 1-Naphthylamines: Applications and
 Photophysical Properties.
;
_journal_issue 6
_journal_name_full 'Journal of the American Chemical Society'
_journal_page_first 2535
_journal_page_last 2544
_journal_paper_doi 10.1021/jacs.8b12495
_journal_volume 141
_journal_year 2019
_chemical_formula_moiety 'C36 H32 Br2 N2'
_chemical_formula_sum 'C36 H32 Br2 N2'
_chemical_formula_weight 652.45
_space_group_crystal_system orthorhombic
_space_group_IT_number 56
_space_group_name_Hall '-P 2ab 2ac'
_space_group_name_H-M_alt 'P c c n'
_symmetry_space_group_name_Hall '-P 2ab 2ac'
_symmetry_space_group_name_H-M 'P c c n'
_atom_sites_solution_hydrogens geom
_atom_sites_solution_primary dual
_audit_creation_date 2018-01-16
_audit_creation_method
;
Olex2 1.2
(compiled 2017.03.28 svn.r3405 for OlexSys, GUI svn.r5381)
;
_cell_angle_alpha 90
_cell_angle_beta 90
_cell_angle_gamma 90
_cell_formula_units_Z 4
_cell_length_a 35.627(2)
_cell_length_b 9.1472(7)
_cell_length_c 9.3099(8)
_cell_measurement_reflns_used 3801
_cell_measurement_temperature 293(2)
_cell_measurement_theta_max 29.2786
_cell_measurement_theta_min 3.1158
_cell_volume 3034.0(4)
_computing_cell_refinement
;
CrysAlisPro, Agilent Technologies,
Version 1.171.35.11 (release 16-05-2011 CrysAlis171 .NET)
(compiled May 16 2011,17:55:39)
;
_computing_data_collection
;
CrysAlisPro, Agilent Technologies,
Version 1.171.35.11 (release 16-05-2011 CrysAlis171 .NET)
(compiled May 16 2011,17:55:39)
;
_computing_data_reduction
;
CrysAlisPro, Agilent Technologies,
Version 1.171.35.11 (release 16-05-2011 CrysAlis171 .NET)
(compiled May 16 2011,17:55:39)
;
_computing_molecular_graphics 'Olex2 (Dolomanov et al., 2009)'
_computing_publication_material 'Olex2 (Dolomanov et al., 2009)'
_computing_structure_refinement 'ShelXL (Sheldrick, 2015)'
_computing_structure_solution 'ShelXT (Sheldrick, 2015)'
_diffrn_ambient_temperature 293.15
_diffrn_detector_area_resol_mean 10.3592
_diffrn_measured_fraction_theta_full 0.991
_diffrn_measured_fraction_theta_max 0.991
_diffrn_measurement_details
;
#__ type_ start__ end____ width___ exp.time_
  1 omega  -73.00   15.00   1.0000   16.0000
omega____ theta____ kappa____ phi______ frames
    -      -11.4683  -38.0000    0.0000 88

#__ type_ start__ end____ width___ exp.time_
  2 omega  -55.00   39.00   1.0000   16.0000
omega____ theta____ kappa____ phi______ frames
    -       11.7808  -77.0000 -180.0000 94

#__ type_ start__ end____ width___ exp.time_
  3 omega  -15.00   76.00   1.0000   16.0000
omega____ theta____ kappa____ phi______ frames
    -       11.7808   77.0000  -60.0000 91
;
_diffrn_measurement_device_type 'Xcalibur, Atlas, Gemini ultra'
_diffrn_measurement_method '\w scans'
_diffrn_orient_matrix_UB_11 -0.0278192000
_diffrn_orient_matrix_UB_12 -0.0175019000
_diffrn_orient_matrix_UB_13 0.0237895000
_diffrn_orient_matrix_UB_21 0.0467637000
_diffrn_orient_matrix_UB_22 0.0003885000
_diffrn_orient_matrix_UB_23 0.0612009000
_diffrn_orient_matrix_UB_31 -0.0532667000
_diffrn_orient_matrix_UB_32 0.0094942000
_diffrn_orient_matrix_UB_33 0.0413084000
_diffrn_radiation_monochromator graphite
_diffrn_radiation_type MoK\a
_diffrn_radiation_wavelength 0.71073
_diffrn_reflns_av_R_equivalents 0.0507
_diffrn_reflns_av_unetI/netI 0.0329
_diffrn_reflns_Laue_measured_fraction_full 0.991
_diffrn_reflns_Laue_measured_fraction_max 0.991
_diffrn_reflns_limit_h_max 42
_diffrn_reflns_limit_h_min -34
_diffrn_reflns_limit_k_max 9
_diffrn_reflns_limit_k_min -11
_diffrn_reflns_limit_l_max 11
_diffrn_reflns_limit_l_min -10
_diffrn_reflns_number 17439
_diffrn_reflns_point_group_measured_fraction_full 0.991
_diffrn_reflns_point_group_measured_fraction_max 0.991
_diffrn_reflns_theta_full 25.242
_diffrn_reflns_theta_max 25.348
_diffrn_reflns_theta_min 3.174
_diffrn_source 'Enhance (Mo) X-ray Source'
_exptl_absorpt_coefficient_mu 2.699
_exptl_absorpt_correction_T_max 1.00000
_exptl_absorpt_correction_T_min 0.75961
_exptl_absorpt_correction_type multi-scan
_exptl_absorpt_process_details
;
CrysAlisPro, Agilent Technologies,
Version 1.171.35.11 (release 16-05-2011 CrysAlis171 .NET)
(compiled May 16 2011,17:55:39)
Empirical absorption correction using spherical harmonics,
 implemented in SCALE3 ABSPACK scaling algorithm.
;
_exptl_crystal_colour colourless
_exptl_crystal_colour_primary colourless
_exptl_crystal_density_diffrn 1.428
_exptl_crystal_description block
_exptl_crystal_F_000 1328
_exptl_crystal_size_max 0.38
_exptl_crystal_size_mid 0.32
_exptl_crystal_size_min 0.3
_refine_diff_density_max 0.922
_refine_diff_density_min -1.183
_refine_diff_density_rms 0.153
_refine_ls_extinction_method none
_refine_ls_goodness_of_fit_ref 1.124
_refine_ls_hydrogen_treatment constr
_refine_ls_matrix_type full
_refine_ls_number_parameters 238
_refine_ls_number_reflns 2754
_refine_ls_number_restraints 396
_refine_ls_restrained_S_all 1.049
_refine_ls_R_factor_all 0.1680
_refine_ls_R_factor_gt 0.1479
_refine_ls_shift/su_max 0.000
_refine_ls_shift/su_mean 0.000
_refine_ls_structure_factor_coef Fsqd
_refine_ls_weighting_details 'w=1/[\s^2^(Fo^2^)+86.5645P] where P=(Fo^2^+2Fc^2^)/3'
_refine_ls_weighting_scheme calc
_refine_ls_wR_factor_gt 0.2911
_refine_ls_wR_factor_ref 0.2998
_reflns_Friedel_coverage 0.000
_reflns_number_gt 2111
_reflns_number_total 2754
_reflns_threshold_expression 'I > 2\s(I)'
_cod_data_source_file ja8b12495_si_002.cif
_cod_data_source_block 180116_r_01
_cod_database_code 4128183
_shelx_shelxl_version_number 2016/6
_chemical_oxdiff_formula 'C H O N BR'
_shelx_space_group_comment
;
The symmetry employed for this shelxl refinement is uniquely defined
by the following loop, which should always be used as a source of
symmetry information in preference to the above space-group names.
They are only intended as comments.
;
_shelx_estimated_absorpt_t_max 0.498
_shelx_estimated_absorpt_t_min 0.427
_reflns_odcompleteness_completeness 99.61
_reflns_odcompleteness_iscentric 1
_reflns_odcompleteness_theta 26.32
_olex2_refinement_description
;
1. Fixed Uiso
 At 1.2 times of:
  All C(H) groups
 At 1.5 times of:
  All C(H,H,H) groups
2. Uiso/Uaniso restraints and constraints
C13 \\sim C16 \\sim C14 \\sim C17 \\sim C18 \\sim C15 \\sim C16A \\sim C14A
\\sim C17A \\sim C18A \\sim C15A \\sim H15A: within 3.8A with sigma of 0.04 and
sigma for terminal atoms of 0.08
3. Others
 Sof(C16A)=Sof(C14A)=Sof(H14A)=Sof(C17A)=Sof(H17A)=Sof(C18A)=Sof(H18A)=
 Sof(C15A)=Sof(H15A)=Sof(Br1A)=1-FVAR(1)
 Sof(Br1)=Sof(C16)=Sof(C14)=Sof(H14)=Sof(C17)=Sof(H17)=Sof(C18)=Sof(H18)=
 Sof(C15)=Sof(H15)=FVAR(1)
4.a Aromatic/amide H refined with riding coordinates:
 C8(H8), C1(H1), C10(H10), C2(H2), C4(H4), C3(H3), C14(H14), C17(H17),
 C18(H18), C15(H15), C14A(H14A), C17A(H17A), C18A(H18A), C15A(H15A)
4.b Idealised Me refined as rotating group:
 C12(H12A,H12B,H12C), C11(H11A,H11B,H11C)
;
_olex2_submission_special_instructions 'No special instructions were received'

loop_
_space_group_symop_operation_xyz
'x, y, z'
'-x+1/2, -y+1/2, z'
'-x, y+1/2, -z+1/2'
'x+1/2, -y, -z+1/2'
'-x, -y, -z'
'x-1/2, y-1/2, -z'
'x, -y-1/2, z-1/2'
'-x-1/2, y, z-1/2'

loop_
_atom_site_label
_atom_site_type_symbol
_atom_site_fract_x
_atom_site_fract_y
_atom_site_fract_z
_atom_site_U_iso_or_equiv
_atom_site_adp_type
_atom_site_occupancy
_atom_site_site_symmetry_order
_atom_site_calc_flag
_atom_site_refinement_flags_posn
_atom_site_refinement_flags_adp
_atom_site_refinement_flags_occupancy
_atom_site_disorder_assembly
_atom_site_disorder_group
Br1 Br 0.5784(3) 0.6189(11) 0.2319(14) 0.0672(19) Uani 0.475(12) 1 d . . P A 1
C7 C 0.3434(3) 0.5002(12) 0.2285(12) 0.033(2) Uani 1 1 d . . . . .
C8 C 0.3808(3) 0.5237(13) 0.2102(14) 0.040(3) Uani 1 1 d . . . . .
H8 H 0.391239 0.507572 0.119971 0.047 Uiso 1 1 calc R . . . .
C6 C 0.3269(3) 0.5428(14) 0.3652(14) 0.042(3) Uani 1 1 d . . . . .
C1 C 0.2871(3) 0.5371(14) 0.3885(14) 0.044(3) Uani 1 1 d . . . . .
H1 H 0.271363 0.506106 0.314815 0.053 Uiso 1 1 calc R . . . .
N1 N 0.3200(3) 0.4433(14) 0.1223(12) 0.052(3) Uani 1 1 d . . . . .
C5 C 0.3500(3) 0.5938(13) 0.4738(13) 0.039(3) Uani 1 1 d . . . . .
C10 C 0.3888(3) 0.6137(14) 0.4498(14) 0.046(3) Uani 1 1 d . . . . .
H10 H 0.403937 0.655146 0.520349 0.055 Uiso 1 1 calc R . . . .
C2 C 0.2722(3) 0.5766(13) 0.5173(15) 0.046(3) Uani 1 1 d . . . . .
H2 H 0.246360 0.572956 0.531687 0.055 Uiso 1 1 calc R . . . .
C9 C 0.4040(3) 0.5706(18) 0.3202(15) 0.056(4) Uani 1 1 d . . . . .
C16 C 0.5217(18) 0.645(5) 0.251(8) 0.050(6) Uani 0.475(12) 1 d . U P A 1
C4 C 0.3338(4) 0.6320(16) 0.6100(14) 0.052(3) Uani 1 1 d . . . . .
H4 H 0.349020 0.662599 0.685522 0.062 Uiso 1 1 calc R . . . .
C13 C 0.4449(3) 0.6028(13) 0.2924(15) 0.046(3) Uani 1 1 d . U . . .
C3 C 0.2957(4) 0.6225(16) 0.6268(15) 0.054(4) Uani 1 1 d . . . . .
H3 H 0.285300 0.647657 0.714953 0.064 Uiso 1 1 calc R . . . .
C12 C 0.3338(4) 0.462(2) -0.0275(14) 0.067(4) Uani 1 1 d . . . . .
H12A H 0.342336 0.560634 -0.040686 0.101 Uiso 1 1 calc GR . . . .
H12B H 0.313720 0.442101 -0.093598 0.101 Uiso 1 1 calc GR . . . .
H12C H 0.354104 0.395548 -0.044816 0.101 Uiso 1 1 calc GR . . . .
C11 C 0.3071(4) 0.2960(15) 0.1458(18) 0.066(4) Uani 1 1 d . . . . .
H11A H 0.327548 0.229190 0.132684 0.099 Uiso 1 1 calc GR . . . .
H11B H 0.287480 0.273556 0.078425 0.099 Uiso 1 1 calc GR . . . .
H11C H 0.297526 0.287172 0.241818 0.099 Uiso 1 1 calc GR . . . .
C14 C 0.4640(7) 0.502(3) 0.196(3) 0.051(5) Uani 0.475(12) 1 d . U P A 1
H14 H 0.451703 0.424123 0.151964 0.061 Uiso 0.475(12) 1 calc R . P A 1
C17 C 0.5033(8) 0.749(3) 0.325(3) 0.054(5) Uani 0.475(12) 1 d . U P A 1
H17 H 0.515667 0.830231 0.362849 0.065 Uiso 0.475(12) 1 calc R . P A 1
C18 C 0.4656(7) 0.730(3) 0.343(3) 0.049(5) Uani 0.475(12) 1 d . U P A 1
H18 H 0.452212 0.802524 0.390655 0.059 Uiso 0.475(12) 1 calc R . P A 1
C15 C 0.5016(8) 0.530(3) 0.173(3) 0.051(5) Uani 0.475(12) 1 d . U P A 1
H15 H 0.514595 0.473264 0.106664 0.062 Uiso 0.475(12) 1 calc R . P A 1
C16A C 0.5238(16) 0.611(4) 0.256(7) 0.047(6) Uani 0.525(12) 1 d . U P A 2
C14A C 0.4609(7) 0.647(3) 0.176(3) 0.050(5) Uani 0.525(12) 1 d . U P A 2
H14A H 0.445374 0.674872 0.100303 0.060 Uiso 0.525(12) 1 calc R . P A 2
C17A C 0.5100(7) 0.556(3) 0.387(3) 0.053(5) Uani 0.525(12) 1 d . U P A 2
H17A H 0.527025 0.528721 0.457713 0.063 Uiso 0.525(12) 1 calc R . P A 2
C18A C 0.4719(7) 0.542(3) 0.413(3) 0.049(5) Uani 0.525(12) 1 d . U P A 2
H18A H 0.462800 0.499865 0.497270 0.059 Uiso 0.525(12) 1 calc R . P A 2
C15A C 0.4993(7) 0.658(3) 0.154(3) 0.058(5) Uani 0.525(12) 1 d . U P A 2
H15A H 0.508290 0.696622 0.068664 0.070 Uiso 0.525(12) 1 calc R U P A 2
Br1A Br 0.5722(2) 0.6666(10) 0.2163(14) 0.076(2) Uani 0.525(12) 1 d . . P A 2

loop_
_atom_site_aniso_label
_atom_site_aniso_U_11
_atom_site_aniso_U_22
_atom_site_aniso_U_33
_atom_site_aniso_U_23
_atom_site_aniso_U_13
_atom_site_aniso_U_12
Br1 0.027(3) 0.065(5) 0.109(4) -0.005(4) 0.006(2) 0.007(2)
C7 0.038(6) 0.032(6) 0.031(6) 0.005(5) 0.002(5) 0.003(5)
C8 0.042(6) 0.033(6) 0.044(7) 0.000(5) -0.006(6) 0.011(5)
C6 0.031(6) 0.043(7) 0.053(7) -0.001(6) -0.008(5) -0.002(5)
C1 0.030(6) 0.050(8) 0.053(8) -0.001(6) 0.003(6) 0.005(5)
N1 0.044(6) 0.068(8) 0.045(6) 0.009(6) -0.005(5) -0.007(6)
C5 0.046(7) 0.036(6) 0.037(7) -0.002(5) 0.009(5) 0.001(5)
C10 0.047(7) 0.043(7) 0.047(7) -0.018(6) 0.006(6) -0.011(6)
C2 0.041(7) 0.041(7) 0.056(8) 0.007(6) 0.007(6) 0.008(5)
C9 0.032(6) 0.084(11) 0.053(8) 0.013(8) 0.017(6) -0.012(7)
C16 0.037(10) 0.053(13) 0.061(11) -0.002(12) 0.003(10) -0.012(12)
C4 0.055(8) 0.062(9) 0.039(7) -0.017(7) 0.004(6) -0.001(7)
C13 0.042(6) 0.036(6) 0.059(7) -0.010(6) 0.009(6) -0.020(5)
C3 0.050(8) 0.057(9) 0.054(8) 0.002(7) 0.022(7) 0.011(7)
C12 0.068(10) 0.099(13) 0.034(7) -0.012(8) -0.004(7) 0.007(9)
C11 0.078(10) 0.044(8) 0.076(11) 0.004(8) -0.013(9) -0.003(7)
C14 0.043(10) 0.051(10) 0.059(11) -0.005(10) 0.000(9) -0.001(9)
C17 0.055(10) 0.045(10) 0.063(11) -0.006(10) 0.003(10) -0.005(10)
C18 0.043(9) 0.037(10) 0.067(11) -0.002(10) 0.005(9) -0.003(9)
C15 0.039(9) 0.058(11) 0.057(10) -0.003(10) 0.010(9) 0.010(9)
C16A 0.041(10) 0.040(12) 0.061(11) -0.010(11) 0.003(9) 0.005(11)
C14A 0.043(9) 0.053(10) 0.053(10) 0.007(9) 0.000(9) 0.004(9)
C17A 0.044(9) 0.051(10) 0.063(10) -0.015(9) -0.006(9) 0.001(9)
C18A 0.041(9) 0.053(10) 0.054(10) -0.004(9) 0.011(9) 0.000(9)
C15A 0.051(10) 0.058(10) 0.066(11) -0.011(10) 0.009(9) 0.002(9)
Br1A 0.028(3) 0.069(5) 0.130(5) -0.008(4) 0.009(3) -0.001(3)

loop_
_atom_type_symbol
_atom_type_description
_atom_type_scat_dispersion_real
_atom_type_scat_dispersion_imag
_atom_type_scat_source
C C 0.0033 0.0016 'International Tables Vol C Tables 4.2.6.8 and 6.1.1.4'
H H 0.0000 0.0000 'International Tables Vol C Tables 4.2.6.8 and 6.1.1.4'
Br Br -0.2901 2.4595 'International Tables Vol C Tables 4.2.6.8 and 6.1.1.4'
N N 0.0061 0.0033 'International Tables Vol C Tables 4.2.6.8 and 6.1.1.4'

loop_
_geom_angle_atom_site_label_1
_geom_angle_atom_site_label_2
_geom_angle_atom_site_label_3
_geom_angle
C8 C7 C6 117.6(11)
C8 C7 N1 123.8(11)
N1 C7 C6 118.6(10)
C7 C8 H8 118.6
C7 C8 C9 122.8(12)
C9 C8 H8 118.6
C1 C6 C7 121.5(11)
C5 C6 C7 119.2(10)
C5 C6 C1 119.3(12)
C6 C1 H1 119.7
C2 C1 C6 120.6(12)
C2 C1 H1 119.7
C7 N1 C12 115.1(11)
C7 N1 C11 115.6(11)
C11 N1 C12 110.8(13)
C6 C5 C10 120.7(11)
C6 C5 C4 119.3(11)
C10 C5 C4 120.0(12)
C5 C10 H10 120.5
C9 C10 C5 119.0(12)
C9 C10 H10 120.5
C1 C2 H2 120.3
C1 C2 C3 119.5(12)
C3 C2 H2 120.3
C8 C9 C13 120.7(12)
C10 C9 C8 120.1(11)
C10 C9 C13 118.2(13)
C17 C16 Br1 127(4)
C17 C16 C15 122(5)
C15 C16 Br1 111(4)
C5 C4 H4 120.6
C3 C4 C5 118.8(12)
C3 C4 H4 120.6
C9 C13 C18A 113.4(13)
C14 C13 C9 115.7(15)
C18 C13 C9 126.1(16)
C18 C13 C14 118.0(17)
C14A C13 C9 129.2(16)
C14A C13 C18A 116.1(16)
C2 C3 H3 118.8
C4 C3 C2 122.4(13)
C4 C3 H3 118.8
N1 C12 H12A 109.5
N1 C12 H12B 109.5
N1 C12 H12C 109.5
H12A C12 H12B 109.5
H12A C12 H12C 109.5
H12B C12 H12C 109.5
N1 C11 H11A 109.5
N1 C11 H11B 109.5
N1 C11 H11C 109.5
H11A C11 H11B 109.5
H11A C11 H11C 109.5
H11B C11 H11C 109.5
C13 C14 H14 122.2
C15 C14 C13 116(2)
C15 C14 H14 122.2
C16 C17 H17 121.7
C16 C17 C18 117(4)
C18 C17 H17 121.7
C13 C18 H18 117.9
C17 C18 C13 124(3)
C17 C18 H18 117.9
C16 C15 H15 118.9
C14 C15 C16 122(4)
C14 C15 H15 118.9
C17A C16A Br1A 127(4)
C15A C16A C17A 119(5)
C15A C16A Br1A 113(4)
C13 C14A H14A 117.3
C13 C14A C15A 125(2)
C15A C14A H14A 117.3
C16A C17A H17A 119.1
C18A C17A C16A 122(3)
C18A C17A H17A 119.1
C13 C18A H18A 122.1
C17A C18A C13 116(2)
C17A C18A H18A 122.1
C16A C15A C14A 121(4)
C16A C15A H15A 119.5
C14A C15A H15A 119.5

loop_
_geom_bond_atom_site_label_1
_geom_bond_atom_site_label_2
_geom_bond_distance
Br1 C16 2.04(6)
C7 C8 1.361(15)
C7 C6 1.456(17)
C7 N1 1.394(15)
C8 H8 0.9300
C8 C9 1.384(18)
C6 C1 1.434(15)
C6 C5 1.384(17)
C1 H1 0.9300
C1 C2 1.361(18)
N1 C12 1.488(17)
N1 C11 1.440(17)
C5 C10 1.415(16)
C5 C4 1.435(16)
C10 H10 0.9300
C10 C9 1.380(18)
C2 H2 0.9300
C2 C3 1.386(19)
C9 C13 1.508(15)
C16 C17 1.35(7)
C16 C15 1.47(7)
C4 H4 0.9300
C4 C3 1.369(17)
C13 C14 1.46(3)
C13 C18 1.45(3)
C13 C14A 1.29(3)
C13 C18A 1.58(3)
C3 H3 0.9300
C12 H12A 0.9600
C12 H12B 0.9600
C12 H12C 0.9600
C11 H11A 0.9600
C11 H11B 0.9600
C11 H11C 0.9600
C14 H14 0.9300
C14 C15 1.38(4)
C17 H17 0.9300
C17 C18 1.37(4)
C18 H18 0.9300
C15 H15 0.9300
C16A C17A 1.41(7)
C16A C15A 1.35(7)
C16A Br1A 1.83(6)
C14A H14A 0.9300
C14A C15A 1.38(3)
C17A H17A 0.9300
C17A C18A 1.39(3)
C18A H18A 0.9300
C15A H15A 0.9300
